data_4082549
loop_
_publ_author_name
'Kraft, Bradley M.'
'Brennessel, William W.'

_publ_section_title
;
 Chelation and Stereodynamic Equilibria in Neutral Hypercoordinate
 Organosilicon Complexes of 1-Hydroxy-2-pyridinone
;
_journal_issue 1
_journal_name_full Organometallics
_journal_page_first 158
_journal_paper_doi 10.1021/om400907s
_journal_volume 33
_journal_year 2014
_chemical_formula_moiety 'C8 H13 N O2 Si'
_chemical_formula_sum 'C8 H13 N O2 Si'
_chemical_formula_weight 183.28
_chemical_name_common sjfbk12
_chemical_name_systematic
; 
 ? 
;
_space_group_crystal_system orthorhombic
_space_group_IT_number 33
_space_group_name_Hall 'P 2c -2n'
_space_group_name_H-M_alt 'P n a 21'
_symmetry_space_group_name_Hall 'P 2c -2n'
_symmetry_space_group_name_H-M 'P n a 21'
_atom_sites_solution_hydrogens geom
_atom_sites_solution_primary direct
_atom_sites_solution_secondary difmap
_audit_creation_method SHELXL-2013
_cell_angle_alpha 90
_cell_angle_beta 90
_cell_angle_gamma 90
_cell_formula_units_Z 4
_cell_length_a 13.385(2)
_cell_length_b 6.4788(11)
_cell_length_c 11.198(2)
_cell_measurement_reflns_used 4054
_cell_measurement_temperature 100.0(5)
_cell_measurement_theta_max 37.74
_cell_measurement_theta_min 2.37
_cell_volume 971.1(3)
_computing_cell_refinement 'SAINT (Bruker, 2009)'
_computing_data_collection 'APEX2 (Bruker, 2012)'
_computing_data_reduction 'SAINT (Bruker, 2009)'
_computing_molecular_graphics 'SHELXTL (Sheldrick, 2008)'
_computing_publication_material 'SHELXTL (Sheldrick, 2008)'
_computing_structure_refinement 'SHELXL-2013 (Sheldrick, 2013)'
_computing_structure_solution 'SHELXS-97 (Sheldrick, 2008)'
_diffrn_ambient_temperature 100.0(5)
_diffrn_measured_fraction_theta_full 0.999
_diffrn_measured_fraction_theta_max 0.991
_diffrn_measurement_device_type 'Bruker SMART APEX II CCD platform'
_diffrn_measurement_method '\w scans'
_diffrn_radiation_type MoK\a
_diffrn_radiation_wavelength 0.71073
_diffrn_reflns_av_R_equivalents 0.0540
_diffrn_reflns_av_unetI/netI 0.0385
_diffrn_reflns_Laue_measured_fraction_full 0.999
_diffrn_reflns_Laue_measured_fraction_max 0.991
_diffrn_reflns_limit_h_max 23
_diffrn_reflns_limit_h_min -23
_diffrn_reflns_limit_k_max 11
_diffrn_reflns_limit_k_min -11
_diffrn_reflns_limit_l_max 19
_diffrn_reflns_limit_l_min -19
_diffrn_reflns_number 34192
_diffrn_reflns_point_group_measured_fraction_full 0.987
_diffrn_reflns_point_group_measured_fraction_max 0.972
_diffrn_reflns_theta_full 37.785
_diffrn_reflns_theta_max 38.492
_diffrn_reflns_theta_min 3.044
_diffrn_source 'fine-focus sealed tube'
_exptl_absorpt_coefficient_mu 0.204
_exptl_absorpt_correction_T_max 0.9681
_exptl_absorpt_correction_T_min 0.9229
_exptl_absorpt_correction_type multi-scan
_exptl_absorpt_process_details 'SADABS (Sheldrick, 2008)'
_exptl_crystal_colour colorless
_exptl_crystal_density_diffrn 1.254
_exptl_crystal_description block
_exptl_crystal_F_000 392
_exptl_crystal_size_max 0.40
_exptl_crystal_size_mid 0.18
_exptl_crystal_size_min 0.16
_refine_diff_density_max 0.676
_refine_diff_density_min -0.317
_refine_diff_density_rms 0.062
_refine_ls_abs_structure_details
; 
 Flack x determined using 1758 quotients [(I+)-(I-)]/[(I+)+(I-)] 
 (Parsons and Flack (2004), Acta Cryst. A60, s61). 
;
_refine_ls_abs_structure_Flack 0.05(7)
_refine_ls_extinction_method none
_refine_ls_goodness_of_fit_ref 1.084
_refine_ls_hydrogen_treatment constr
_refine_ls_matrix_type full
_refine_ls_number_parameters 112
_refine_ls_number_reflns 5307
_refine_ls_number_restraints 1
_refine_ls_restrained_S_all 1.084
_refine_ls_R_factor_all 0.0630
_refine_ls_R_factor_gt 0.0484
_refine_ls_shift/su_max 0.001
_refine_ls_shift/su_mean 0.000
_refine_ls_structure_factor_coef Fsqd
_refine_ls_weighting_details 'w=1/[\s^2^(Fo^2^)+(0.0437P)^2^+0.1962P] where P=(Fo^2^+2Fc^2^)/3'
_refine_ls_weighting_scheme calc
_refine_ls_wR_factor_gt 0.0960
_refine_ls_wR_factor_ref 0.1019
_reflns_Friedel_coverage 0.889
_reflns_Friedel_fraction_full 0.974
_reflns_Friedel_fraction_max 0.951
_reflns_number_gt 4403
_reflns_number_total 5307
_reflns_threshold_expression 'I > 2\s(I)'
_cod_data_source_file om400907s_si_002.cif
_cod_data_source_block 1
_cod_original_cell_volume 971.0(3)
_cod_database_code 4082549
_shelx_space_group_comment
; 
The symmetry employed for this shelxl refinement is uniquely defined 
by the following loop, which should always be used as a source of 
symmetry information in preference to the above space-group names. 
They are only intended as comments. 
;
_shelx_estimated_absorpt_t_min 0.923
_shelx_estimated_absorpt_t_max 0.968
_shelxl_version_number 2013-4

loop_
_space_group_symop_operation_xyz
'x, y, z'
'-x, -y, z+1/2'
'x+1/2, -y+1/2, z'
'-x+1/2, y+1/2, z+1/2'

loop_
_atom_site_label
_atom_site_type_symbol
_atom_site_fract_x
_atom_site_fract_y
_atom_site_fract_z
_atom_site_U_iso_or_equiv
_atom_site_adp_type
_atom_site_occupancy
_atom_site_site_symmetry_order
_atom_site_calc_flag
_atom_site_refinement_flags_posn
_atom_site_refinement_flags_adp
Si1 Si 0.96803(3) 0.65475(7) 0.95113(5) 0.01605(9) Uani 1 1 d . .
O1 O 0.84356(9) 0.6774(2) 0.91844(11) 0.0171(2) Uani 1 1 d . .
O2 O 0.82588(11) 1.0556(2) 0.82980(13) 0.0221(3) Uani 1 1 d . .
N1 N 0.81733(11) 0.7065(2) 0.80032(12) 0.0146(2) Uani 1 1 d . .
C1 C 0.80676(12) 0.9110(2) 0.76249(15) 0.0160(3) Uani 1 1 d . .
C2 C 0.77287(13) 0.9261(3) 0.64120(16) 0.0186(3) Uani 1 1 d . .
H2 H 0.7651 1.0591 0.6067 0.022 Uiso 1 1 calc R U
C3 C 0.75155(14) 0.7574(3) 0.57396(16) 0.0192(3) Uani 1 1 d . .
H3 H 0.7290 0.7748 0.4941 0.023 Uiso 1 1 calc R U
C4 C 0.76236(13) 0.5566(3) 0.62091(16) 0.0186(3) Uani 1 1 d . .
H4 H 0.7473 0.4389 0.5737 0.022 Uiso 1 1 calc R U
C5 C 0.79471(13) 0.5355(3) 0.73490(15) 0.0163(3) Uani 1 1 d . .
H5 H 0.8016 0.4020 0.7691 0.020 Uiso 1 1 calc R U
C6 C 0.99966(14) 0.3764(3) 0.9502(3) 0.0267(3) Uani 1 1 d . .
H6A H 0.9711 0.3100 1.0210 0.040 Uiso 1 1 calc R U
H6B H 1.0724 0.3599 0.9509 0.040 Uiso 1 1 calc R U
H6C H 0.9722 0.3120 0.8781 0.040 Uiso 1 1 calc R U
C7 C 0.97549(16) 0.7672(3) 1.10183(18) 0.0264(4) Uani 1 1 d . .
H7A H 0.9594 0.9146 1.0980 0.040 Uiso 1 1 calc R U
H7B H 1.0433 0.7495 1.1333 0.040 Uiso 1 1 calc R U
H7C H 0.9278 0.6973 1.1545 0.040 Uiso 1 1 calc R U
C8 C 1.04356(16) 0.7957(4) 0.8398(2) 0.0297(4) Uani 1 1 d . .
H8B H 1.0238 0.9413 0.8392 0.045 Uiso 1 1 calc R U
H8C H 1.0325 0.7359 0.7605 0.045 Uiso 1 1 calc R U
H8D H 1.1145 0.7845 0.8607 0.045 Uiso 1 1 calc R U

loop_
_atom_site_aniso_label
_atom_site_aniso_U_11
_atom_site_aniso_U_22
_atom_site_aniso_U_33
_atom_site_aniso_U_23
_atom_site_aniso_U_13
_atom_site_aniso_U_12
Si1 0.01736(17) 0.01718(17) 0.01362(17) -0.00021(18) -0.00154(17) 0.00065(14)
O1 0.0188(5) 0.0230(5) 0.0094(4) 0.0023(4) -0.0008(4) 0.0014(4)
O2 0.0320(7) 0.0165(5) 0.0178(6) -0.0033(4) -0.0034(5) 0.0002(5)
N1 0.0186(6) 0.0157(5) 0.0095(5) 0.0014(4) -0.0009(4) 0.0009(5)
C1 0.0196(7) 0.0144(6) 0.0140(7) 0.0002(5) -0.0007(5) 0.0013(5)
C2 0.0240(7) 0.0168(7) 0.0151(7) 0.0020(5) -0.0024(6) 0.0015(6)
C3 0.0225(7) 0.0214(7) 0.0136(7) -0.0003(6) -0.0027(6) 0.0015(6)
C4 0.0220(7) 0.0178(6) 0.0159(7) -0.0032(5) -0.0019(6) -0.0004(6)
C5 0.0192(7) 0.0140(6) 0.0158(7) 0.0001(5) 0.0006(5) -0.0002(5)
C6 0.0281(7) 0.0196(7) 0.0325(9) -0.0008(9) -0.0092(10) 0.0038(6)
C7 0.0278(9) 0.0334(10) 0.0181(8) -0.0080(7) -0.0062(7) 0.0019(7)
C8 0.0236(9) 0.0348(10) 0.0309(11) 0.0095(8) 0.0069(7) 0.0009(7)

loop_
_atom_type_symbol
_atom_type_description
_atom_type_scat_dispersion_real
_atom_type_scat_dispersion_imag
_atom_type_scat_source
C C 0.0033 0.0016 'International Tables Vol C Tables 4.2.6.8 and 6.1.1.4'
H H 0.0000 0.0000 'International Tables Vol C Tables 4.2.6.8 and 6.1.1.4'
N N 0.0061 0.0033 'International Tables Vol C Tables 4.2.6.8 and 6.1.1.4'
O O 0.0106 0.0060 'International Tables Vol C Tables 4.2.6.8 and 6.1.1.4'
Si Si 0.0817 0.0704 'International Tables Vol C Tables 4.2.6.8 and 6.1.1.4'

loop_
_geom_angle_atom_site_label_1
_geom_angle_atom_site_label_2
_geom_angle_atom_site_label_3
_geom_angle
O1 Si1 C7 102.41(8)
O1 Si1 C8 110.25(9)
C7 Si1 C8 113.17(11)
O1 Si1 C6 107.74(8)
C7 Si1 C6 112.21(11)
C8 Si1 C6 110.63(11)
N1 O1 Si1 117.63(10)
C5 N1 O1 117.41(13)
C5 N1 C1 125.82(14)
O1 N1 C1 116.44(13)
O2 C1 N1 121.02(16)
O2 C1 C2 126.43(16)
N1 C1 C2 112.54(15)
C3 C2 C1 122.43(16)
C3 C2 H2 118.8
C1 C2 H2 118.8
C2 C3 C4 120.94(17)
C2 C3 H3 119.5
C4 C3 H3 119.5
C5 C4 C3 118.51(16)
C5 C4 H4 120.7
C3 C4 H4 120.7
C4 C5 N1 119.70(15)
C4 C5 H5 120.2
N1 C5 H5 120.2
Si1 C6 H6A 109.5
Si1 C6 H6B 109.5
H6A C6 H6B 109.5
Si1 C6 H6C 109.5
H6A C6 H6C 109.5
H6B C6 H6C 109.5
Si1 C7 H7A 109.5
Si1 C7 H7B 109.5
H7A C7 H7B 109.5
Si1 C7 H7C 109.5
H7A C7 H7C 109.5
H7B C7 H7C 109.5
Si1 C8 H8B 109.5
Si1 C8 H8C 109.5
H8B C8 H8C 109.5
Si1 C8 H8D 109.5
H8B C8 H8D 109.5
H8C C8 H8D 109.5

loop_
_geom_bond_atom_site_label_1
_geom_bond_atom_site_label_2
_geom_bond_distance
Si1 O1 1.7120(14)
Si1 C7 1.841(2)
Si1 C8 1.846(2)
Si1 C6 1.8524(18)
O1 N1 1.3814(18)
O2 C1 1.230(2)
N1 C5 1.362(2)
N1 C1 1.398(2)
C1 C2 1.435(2)
C2 C3 1.358(3)
C2 H2 0.9500
C3 C4 1.410(3)
C3 H3 0.9500
C4 C5 1.355(3)
C4 H4 0.9500
C5 H5 0.9500
C6 H6A 0.9800
C6 H6B 0.9800
C6 H6C 0.9800
C7 H7A 0.9800
C7 H7B 0.9800
C7 H7C 0.9800
C8 H8B 0.9800
C8 H8C 0.9800
C8 H8D 0.9800

loop_
_geom_hbond_atom_site_label_D
_geom_hbond_atom_site_label_H
_geom_hbond_atom_site_label_A
_geom_hbond_distance_DH
_geom_hbond_distance_HA
_geom_hbond_distance_DA
_geom_hbond_angle_DHA
_geom_hbond_site_symmetry_A
C5 H5 O2 0.95 2.37 3.312(2) 172.7 1_545

loop_
_geom_torsion_atom_site_label_1
_geom_torsion_atom_site_label_2
_geom_torsion_atom_site_label_3
_geom_torsion_atom_site_label_4
_geom_torsion
C7 Si1 O1 N1 148.52(12)
C8 Si1 O1 N1 27.82(15)
C6 Si1 O1 N1 -93.01(14)
Si1 O1 N1 C5 93.50(15)
Si1 O1 N1 C1 -92.75(14)
C5 N1 C1 O2 177.36(17)
O1 N1 C1 O2 4.2(2)
C5 N1 C1 C2 -2.9(2)
O1 N1 C1 C2 -176.01(14)
O2 C1 C2 C3 -178.62(19)
N1 C1 C2 C3 1.6(2)
C1 C2 C3 C4 -0.3(3)
C2 C3 C4 C5 -0.1(3)
C3 C4 C5 N1 -1.0(3)
O1 N1 C5 C4 175.78(15)
C1 N1 C5 C4 2.7(3)
